data_7032473
loop_
_publ_author_name
'H\"anninen, M M'
'Peuronen, A.'
'Damlin, P.'
'Tyystj\"arvi, V'
'Kivel\"a, H'
'Lehtonen, A.'

_publ_section_title
;
 Vanadium complexes with multidentate amine bisphenols.
;
_journal_issue 37
_journal_name_full 'Dalton transactions (Cambridge, England : 2003)'
_journal_page_first 14022
_journal_page_last 14028
_journal_paper_doi 10.1039/c4dt01007h
_journal_volume 43
_journal_year 2014
_chemical_formula_moiety 'C33 H50 N O4 V, C2 H3 N'
_chemical_formula_sum 'C35 H53 N2 O4 V'
_chemical_formula_weight 616.73
_chemical_name_systematic
;
 ?
;
_space_group_IT_number 14
_symmetry_cell_setting monoclinic
_symmetry_space_group_name_Hall '-P 2yn'
_symmetry_space_group_name_H-M 'P 1 21/n 1'
_atom_sites_solution_hydrogens geom
_atom_sites_solution_primary direct
_atom_sites_solution_secondary difmap
_audit_conform_dict_location ftp://ftp.iucr.org/pub/cif_core.dic
_audit_conform_dict_name cif_core.dic
_audit_conform_dict_version 2.3
_audit_creation_date 2012-07-25T13:12:19-00:00
_audit_creation_method 'WinGX routine CIF_UPDATE'
_cell_angle_alpha 90
_cell_angle_beta 100.670(4)
_cell_angle_gamma 90
_cell_formula_units_Z 4
_cell_length_a 12.5241(4)
_cell_length_b 14.3021(4)
_cell_length_c 19.6163(10)
_cell_measurement_reflns_used 8651
_cell_measurement_temperature 123(2)
_cell_measurement_theta_max 76.575
_cell_measurement_theta_min 3.0894
_cell_volume 3452.9(2)
_computing_cell_refinement
;
        CrysAlisPro, Agilent Technologies,
        Version 1.171.35.21 (release 20-01-2012 CrysAlis171 .NET)
        (compiled Jan 23 2012,18:06:46)
;
_computing_data_collection
;
        CrysAlisPro, Agilent Technologies,
        Version 1.171.35.21 (release 20-01-2012 CrysAlis171 .NET)
        (compiled Jan 23 2012,18:06:46)
;
_computing_data_reduction
;
        CrysAlisPro, Agilent Technologies,
        Version 1.171.35.21 (release 20-01-2012 CrysAlis171 .NET)
        (compiled Jan 23 2012,18:06:46)
;
_computing_structure_refinement 'SHELXL-97 (Sheldrick, 2008)'
_diffrn_ambient_temperature 123(2)
_diffrn_detector_area_resol_mean 10.3953
_diffrn_measured_fraction_theta_full 1
_diffrn_measured_fraction_theta_max 1
_diffrn_measurement_device_type 'SuperNova, Dual, Cu at zero, Atlas'
_diffrn_measurement_method '\w scans'
_diffrn_orient_matrix_UB_11 0.0558298
_diffrn_orient_matrix_UB_12 -0.0898834
_diffrn_orient_matrix_UB_13 0.0321808
_diffrn_orient_matrix_UB_21 -0.1105105
_diffrn_orient_matrix_UB_22 -0.0507376
_diffrn_orient_matrix_UB_23 -0.0128521
_diffrn_orient_matrix_UB_31 0.0188137
_diffrn_orient_matrix_UB_32 -0.0310653
_diffrn_orient_matrix_UB_33 -0.071936
_diffrn_radiation_monochromator graphite
_diffrn_radiation_type CuK\a
_diffrn_radiation_wavelength 1.54184
_diffrn_reflns_av_R_equivalents 0.0244
_diffrn_reflns_av_unetI/netI 0.0278
_diffrn_reflns_limit_h_max 14
_diffrn_reflns_limit_h_min -14
_diffrn_reflns_limit_k_max 15
_diffrn_reflns_limit_k_min -17
_diffrn_reflns_limit_l_max 16
_diffrn_reflns_limit_l_min -23
_diffrn_reflns_number 16497
_diffrn_reflns_theta_full 67
_diffrn_reflns_theta_max 67
_diffrn_reflns_theta_min 3.85
_exptl_absorpt_coefficient_mu 2.693
_exptl_absorpt_correction_T_max 0.794
_exptl_absorpt_correction_T_min 0.671
_exptl_absorpt_correction_type analytical
_exptl_absorpt_process_details
;
        CrysAlisPro, Agilent Technologies,
        Version 1.171.35.21 (release 20-01-2012 CrysAlis171 .NET)
        (compiled Jan 23 2012,18:06:46)
Analytical numeric absorption correction using a multifaceted crystal
                        model based on expressions derived by R.C. Clark & J.S.
        (Clark, R. C. & Reid, J. S. (1995). Acta Cryst. A51, 887-897)
;
_exptl_crystal_colour red-brown
_exptl_crystal_density_diffrn 1.186
_exptl_crystal_density_method 'not measured'
_exptl_crystal_description block
_exptl_crystal_F_000 1328
_exptl_crystal_size_max 0.2556
_exptl_crystal_size_mid 0.1686
_exptl_crystal_size_min 0.1172
_refine_diff_density_max 0.224
_refine_diff_density_min -0.455
_refine_diff_density_rms 0.042
_refine_ls_extinction_method none
_refine_ls_goodness_of_fit_ref 1.019
_refine_ls_hydrogen_treatment constr
_refine_ls_matrix_type full
_refine_ls_number_parameters 393
_refine_ls_number_reflns 6154
_refine_ls_number_restraints 0
_refine_ls_restrained_S_all 1.019
_refine_ls_R_factor_all 0.0373
_refine_ls_R_factor_gt 0.0343
_refine_ls_shift/su_max 0.001
_refine_ls_shift/su_mean 0
_refine_ls_structure_factor_coef Fsqd
_refine_ls_weighting_details 'calc w=1/[\s^2^(Fo^2^)+(0.0409P)^2^+1.5890P] where P=(Fo^2^+2Fc^2^)/3'
_refine_ls_weighting_scheme calc
_refine_ls_wR_factor_gt 0.0859
_refine_ls_wR_factor_ref 0.0881
_reflns_number_gt 5687
_reflns_number_total 6154
_reflns_threshold_expression >2\s(I)
_cod_duplicate_entry 7031853
_cod_data_source_file c4dt01007h2.cif
_cod_data_source_block 2_v_24072012
_cod_database_code 7032473

loop_
_symmetry_equiv_pos_as_xyz
'x, y, z'
'-x+1/2, y+1/2, -z+1/2'
'-x, -y, -z'
'x-1/2, -y-1/2, z-1/2'

loop_
_atom_site_label
_atom_site_type_symbol
_atom_site_fract_x
_atom_site_fract_y
_atom_site_fract_z
_atom_site_U_iso_or_equiv
_atom_site_adp_type
_atom_site_occupancy
_atom_site_symmetry_multiplicity
_atom_site_calc_flag
_atom_site_refinement_flags
V1 V 0.16276(2) 0.403928(18) 0.708971(13) 0.01893(8) Uani 1 1 d .
O1 O 0.13954(9) 0.50768(8) 0.67852(6) 0.0254(2) Uani 1 1 d .
O2 O 0.30858(9) 0.40090(7) 0.71189(6) 0.0223(2) Uani 1 1 d .
O3 O 0.08781(9) 0.33507(8) 0.63944(6) 0.0227(2) Uani 1 1 d .
O4 O 0.10530(9) 0.41864(8) 0.78613(6) 0.0256(2) Uani 1 1 d .
N1 N 0.5639(2) 0.1357(2) 0.54341(13) 0.0760(7) Uani 1 1 d .
N8 N 0.19551(10) 0.25812(9) 0.76386(6) 0.0194(3) Uani 1 1 d .
C1 C 0.39278(12) 0.33950(11) 0.72209(8) 0.0204(3) Uani 1 1 d .
C2 C 0.47615(12) 0.34844(11) 0.68356(8) 0.0210(3) Uani 1 1 d .
C3 C 0.56639(12) 0.29002(11) 0.70208(8) 0.0217(3) Uani 1 1 d .
H3 H 0.6236 0.2962 0.6782 0.026 Uiso 1 1 calc R
C4 C 0.57535(12) 0.22279(11) 0.75466(8) 0.0209(3) Uani 1 1 d .
C5 C 0.48700(12) 0.21155(11) 0.78743(8) 0.0211(3) Uani 1 1 d .
H5 H 0.4886 0.1645 0.8204 0.025 Uiso 1 1 calc R
C6 C 0.39620(12) 0.26898(11) 0.77212(8) 0.0203(3) Uani 1 1 d .
C7 C 0.30390(12) 0.25866(11) 0.81043(8) 0.0210(3) Uani 1 1 d .
H7A H 0.313 0.2008 0.8367 0.025 Uiso 1 1 calc R
H7B H 0.3064 0.3098 0.8432 0.025 Uiso 1 1 calc R
C9 C 0.18998(13) 0.17847(11) 0.71490(8) 0.0219(3) Uani 1 1 d .
H9A H 0.2017 0.1208 0.7413 0.026 Uiso 1 1 calc R
H9B H 0.2483 0.1846 0.6888 0.026 Uiso 1 1 calc R
C10 C 0.08347(12) 0.17170(11) 0.66470(8) 0.0207(3) Uani 1 1 d .
C11 C 0.03286(13) 0.08551(11) 0.65182(8) 0.0215(3) Uani 1 1 d .
H11 H 0.0633 0.0333 0.6763 0.026 Uiso 1 1 calc R
C12 C -0.06271(13) 0.07543(11) 0.60294(8) 0.0219(3) Uani 1 1 d .
C13 C -0.10723(13) 0.15573(11) 0.56876(8) 0.0216(3) Uani 1 1 d .
H13 H -0.1721 0.15 0.5371 0.026 Uiso 1 1 calc R
C14 C -0.06000(12) 0.24434(11) 0.57930(7) 0.0193(3) Uani 1 1 d .
C15 C 0.03743(12) 0.25073(11) 0.62825(8) 0.0194(3) Uani 1 1 d .
C16 C 0.10927(12) 0.25322(11) 0.80563(8) 0.0225(3) Uani 1 1 d .
H16A H 0.1281 0.2072 0.8422 0.027 Uiso 1 1 calc R
H16B H 0.0413 0.2346 0.7766 0.027 Uiso 1 1 calc R
C17 C 0.09673(13) 0.34902(12) 0.83711(8) 0.0250(3) Uani 1 1 d .
H17 H 0.1553 0.3581 0.8772 0.03 Uiso 1 1 calc R
C18 C -0.01165(15) 0.35830(13) 0.86022(10) 0.0323(4) Uani 1 1 d .
H18A H -0.0146 0.4171 0.8834 0.048 Uiso 1 1 calc R
H18B H -0.0199 0.3082 0.8914 0.048 Uiso 1 1 calc R
H18C H -0.0692 0.3555 0.8205 0.048 Uiso 1 1 calc R
C19 C 0.46627(13) 0.41749(12) 0.62248(9) 0.0251(3) Uani 1 1 d .
C20 C 0.45430(15) 0.51853(12) 0.64671(10) 0.0317(4) Uani 1 1 d .
H20A H 0.4548 0.5606 0.6086 0.048 Uiso 1 1 calc R
H20B H 0.5137 0.5333 0.6836 0.048 Uiso 1 1 calc R
H20C H 0.387 0.5248 0.663 0.048 Uiso 1 1 calc R
C21 C 0.36699(15) 0.39128(14) 0.56687(9) 0.0326(4) Uani 1 1 d .
H21A H 0.3594 0.4355 0.5295 0.049 Uiso 1 1 calc R
H21B H 0.3027 0.3922 0.587 0.049 Uiso 1 1 calc R
H21C H 0.377 0.3298 0.5495 0.049 Uiso 1 1 calc R
C22 C 0.56690(16) 0.41415(14) 0.58874(11) 0.0382(4) Uani 1 1 d .
H22A H 0.5763 0.3519 0.5726 0.057 Uiso 1 1 calc R
H22B H 0.6297 0.4317 0.6222 0.057 Uiso 1 1 calc R
H22C H 0.5578 0.4567 0.5503 0.057 Uiso 1 1 calc R
C23 C 0.67578(13) 0.16000(11) 0.77474(8) 0.0238(3) Uani 1 1 d .
C24 C 0.76707(13) 0.18671(12) 0.73632(10) 0.0307(4) Uani 1 1 d .
H24A H 0.7425 0.1787 0.6873 0.046 Uiso 1 1 calc R
H24B H 0.829 0.1474 0.7516 0.046 Uiso 1 1 calc R
H24C H 0.787 0.2508 0.7459 0.046 Uiso 1 1 calc R
C25 C 0.64267(14) 0.05790(11) 0.75730(9) 0.0271(3) Uani 1 1 d .
H25A H 0.5847 0.0407 0.7807 0.041 Uiso 1 1 calc R
H25B H 0.7039 0.0177 0.7722 0.041 Uiso 1 1 calc R
H25C H 0.6187 0.0516 0.7081 0.041 Uiso 1 1 calc R
C26 C 0.71953(15) 0.16734(13) 0.85341(9) 0.0333(4) Uani 1 1 d .
H26A H 0.7417 0.2305 0.8649 0.05 Uiso 1 1 calc R
H26B H 0.7807 0.1263 0.866 0.05 Uiso 1 1 calc R
H26C H 0.6635 0.1498 0.8783 0.05 Uiso 1 1 calc R
C27 C -0.10964(13) 0.33006(11) 0.53797(8) 0.0227(3) Uani 1 1 d .
C28 C -0.03264(15) 0.36340(12) 0.49053(9) 0.0295(4) Uani 1 1 d .
H28A H -0.0647 0.4155 0.4633 0.044 Uiso 1 1 calc R
H28B H -0.0204 0.3134 0.4603 0.044 Uiso 1 1 calc R
H28C H 0.0353 0.3822 0.5183 0.044 Uiso 1 1 calc R
C29 C -0.21963(14) 0.30636(12) 0.49207(9) 0.0287(4) Uani 1 1 d .
H29A H -0.2689 0.2845 0.5206 0.043 Uiso 1 1 calc R
H29B H -0.2096 0.2585 0.4595 0.043 Uiso 1 1 calc R
H29C H -0.249 0.3613 0.4674 0.043 Uiso 1 1 calc R
C30 C -0.13011(15) 0.40998(12) 0.58642(9) 0.0306(4) Uani 1 1 d .
H30A H -0.1724 0.4579 0.5598 0.046 Uiso 1 1 calc R
H30B H -0.0619 0.4356 0.609 0.046 Uiso 1 1 calc R
H30C H -0.1688 0.3863 0.6207 0.046 Uiso 1 1 calc R
C31 C -0.11685(14) -0.02092(12) 0.59034(9) 0.0276(4) Uani 1 1 d .
C32 C -0.2080(2) -0.02193(16) 0.52709(13) 0.0629(8) Uani 1 1 d .
H32A H -0.1804 -0.0015 0.4871 0.094 Uiso 1 1 calc R
H32B H -0.2651 0.0194 0.5348 0.094 Uiso 1 1 calc R
H32C H -0.2362 -0.0843 0.5195 0.094 Uiso 1 1 calc R
C33 C -0.16298(19) -0.04764(14) 0.65451(12) 0.0446(5) Uani 1 1 d .
H33A H -0.1962 -0.1083 0.6478 0.067 Uiso 1 1 calc R
H33B H -0.2164 -0.0024 0.6617 0.067 Uiso 1 1 calc R
H33C H -0.1054 -0.049 0.6943 0.067 Uiso 1 1 calc R
C34 C -0.03358(18) -0.09457(13) 0.57941(12) 0.0432(5) Uani 1 1 d .
H34A H 0.0228 -0.0977 0.6198 0.065 Uiso 1 1 calc R
H34B H -0.0026 -0.078 0.5398 0.065 Uiso 1 1 calc R
H34C H -0.0686 -0.1544 0.5717 0.065 Uiso 1 1 calc R
C35 C 0.40514(17) 0.11380(16) 0.60984(11) 0.0444(5) Uani 1 1 d .
H35A H 0.3468 0.1551 0.5909 0.067 Uiso 1 1 calc R
H35B H 0.4303 0.1285 0.6579 0.067 Uiso 1 1 calc R
H35C H 0.3798 0.0503 0.6057 0.067 Uiso 1 1 calc R
C36 C 0.4935(2) 0.12506(17) 0.57221(11) 0.0489(5) Uani 1 1 d .

loop_
_atom_site_aniso_label
_atom_site_aniso_U_11
_atom_site_aniso_U_22
_atom_site_aniso_U_33
_atom_site_aniso_U_23
_atom_site_aniso_U_13
_atom_site_aniso_U_12
V1 0.01831(14) 0.01513(14) 0.02288(14) 0.00186(10) 0.00262(10) 0.00029(9)
O1 0.0243(5) 0.0182(6) 0.0326(6) 0.0024(5) 0.0026(4) 0.0006(4)
O2 0.0210(5) 0.0186(5) 0.0276(6) 0.0049(4) 0.0050(4) 0.0015(4)
O3 0.0251(5) 0.0176(5) 0.0243(5) 0.0019(4) 0.0014(4) -0.0012(4)
O4 0.0281(6) 0.0204(6) 0.0295(6) 0.0010(5) 0.0083(5) 0.0016(5)
N1 0.0802(17) 0.0926(19) 0.0595(14) 0.0074(13) 0.0240(13) 0.0014(15)
N8 0.0183(6) 0.0184(6) 0.0214(6) 0.0009(5) 0.0031(5) -0.0011(5)
C1 0.0195(7) 0.0175(7) 0.0230(7) 0.0005(6) 0.0009(6) -0.0007(6)
C2 0.0216(7) 0.0175(7) 0.0235(7) 0.0013(6) 0.0034(6) -0.0017(6)
C3 0.0202(7) 0.0204(8) 0.0249(8) 0.0014(6) 0.0053(6) -0.0011(6)
C4 0.0210(7) 0.0165(7) 0.0236(7) -0.0004(6) 0.0003(6) -0.0007(6)
C5 0.0230(7) 0.0176(7) 0.0213(7) 0.0034(6) 0.0007(6) -0.0011(6)
C6 0.0199(7) 0.0196(7) 0.0205(7) 0.0005(6) 0.0015(6) -0.0026(6)
C7 0.0195(7) 0.0210(8) 0.0214(7) 0.0040(6) 0.0009(6) -0.0009(6)
C9 0.0234(7) 0.0172(7) 0.0249(8) 0.0010(6) 0.0036(6) 0.0019(6)
C10 0.0221(7) 0.0208(8) 0.0199(7) 0.0005(6) 0.0054(6) 0.0015(6)
C11 0.0261(8) 0.0178(7) 0.0210(7) 0.0012(6) 0.0055(6) 0.0030(6)
C12 0.0260(8) 0.0198(8) 0.0208(7) -0.0029(6) 0.0069(6) -0.0009(6)
C13 0.0232(7) 0.0234(8) 0.0182(7) -0.0028(6) 0.0037(6) 0.0001(6)
C14 0.0224(7) 0.0201(8) 0.0165(7) -0.0016(6) 0.0065(6) 0.0019(6)
C15 0.0222(7) 0.0169(7) 0.0199(7) -0.0006(6) 0.0061(6) -0.0004(6)
C16 0.0206(7) 0.0222(8) 0.0251(8) 0.0018(6) 0.0057(6) -0.0017(6)
C17 0.0257(8) 0.0240(8) 0.0254(8) 0.0003(6) 0.0053(6) -0.0010(6)
C18 0.0333(9) 0.0320(10) 0.0345(9) 0.0007(8) 0.0140(7) 0.0022(8)
C19 0.0248(8) 0.0222(8) 0.0291(8) 0.0073(7) 0.0075(7) 0.0012(6)
C20 0.0370(9) 0.0201(8) 0.0390(9) 0.0087(7) 0.0096(8) -0.0014(7)
C21 0.0374(10) 0.0350(10) 0.0247(8) 0.0085(7) 0.0038(7) 0.0004(8)
C22 0.0355(10) 0.0395(11) 0.0440(10) 0.0202(9) 0.0187(8) 0.0090(8)
C23 0.0220(8) 0.0196(8) 0.0291(8) 0.0025(6) 0.0030(6) 0.0023(6)
C24 0.0222(8) 0.0232(8) 0.0467(10) 0.0060(8) 0.0067(7) 0.0028(7)
C25 0.0287(8) 0.0191(8) 0.0342(9) 0.0030(7) 0.0073(7) 0.0025(7)
C26 0.0311(9) 0.0315(10) 0.0333(9) -0.0002(7) -0.0042(7) 0.0107(7)
C27 0.0260(8) 0.0195(8) 0.0211(7) -0.0011(6) 0.0008(6) 0.0039(6)
C28 0.0380(9) 0.0244(9) 0.0255(8) 0.0054(7) 0.0043(7) 0.0017(7)
C29 0.0315(9) 0.0258(9) 0.0258(8) -0.0011(7) -0.0022(7) 0.0044(7)
C30 0.0304(9) 0.0268(9) 0.0319(9) -0.0074(7) -0.0015(7) 0.0101(7)
C31 0.0337(9) 0.0194(8) 0.0281(8) -0.0019(6) 0.0015(7) -0.0028(7)
C32 0.0766(17) 0.0284(11) 0.0660(15) 0.0023(10) -0.0333(13) -0.0179(11)
C33 0.0559(12) 0.0284(10) 0.0562(12) -0.0088(9) 0.0280(10) -0.0158(9)
C34 0.0561(13) 0.0220(9) 0.0547(12) -0.0113(8) 0.0188(10) -0.0018(9)
C35 0.0446(11) 0.0433(12) 0.0411(11) 0.0000(9) -0.0030(9) -0.0082(9)
C36 0.0599(14) 0.0455(12) 0.0388(11) 0.0012(9) 0.0025(10) -0.0031(11)

loop_
_atom_type_symbol
_atom_type_description
_atom_type_scat_dispersion_real
_atom_type_scat_dispersion_imag
_atom_type_scat_source
C C 0.0181 0.0091 'International Tables Vol C Tables 4.2.6.8 and 6.1.1.4'
H H 0 0 'International Tables Vol C Tables 4.2.6.8 and 6.1.1.4'
N N 0.0311 0.018 'International Tables Vol C Tables 4.2.6.8 and 6.1.1.4'
O O 0.0492 0.0322 'International Tables Vol C Tables 4.2.6.8 and 6.1.1.4'
V V 0.0687 2.1097 'International Tables Vol C Tables 4.2.6.8 and 6.1.1.4'

loop_
_exptl_crystal_face_index_h
_exptl_crystal_face_index_k
_exptl_crystal_face_index_l
_exptl_crystal_face_perp_dist
-4 -8 2 0.1033
4 8 -2 0.0343
-1 5 11 0.0772
1 -5 -11 0.0772
6 -1 -10 0.0381
-6 1 10 0.0791
2 4 10 0.0833
-2 -4 -10 0.0833
4 -8 1 0.1061
-4 8 -1 0.1061
0 -2 12 0.0684
8 0 0 0.0897
-8 0 0 0.0897

loop_
_geom_angle_atom_site_label_1
_geom_angle_atom_site_label_2
_geom_angle_atom_site_label_3
_geom_angle
O1 V1 O3 100.99(5)
O1 V1 O4 97.55(6)
O3 V1 O4 117.81(5)
O1 V1 O2 98.37(5)
O3 V1 O2 113.02(5)
O4 V1 O2 122.07(5)
O1 V1 N8 174.56(5)
O3 V1 N8 83.33(5)
O4 V1 N8 77.40(5)
O2 V1 N8 82.83(5)
C1 O2 V1 140.21(10)
C15 O3 V1 140.27(10)
C17 O4 V1 126.79(10)
C16 N8 C9 111.87(12)
C16 N8 C7 109.74(12)
C9 N8 C7 109.22(12)
C16 N8 V1 102.32(9)
C9 N8 V1 113.70(9)
C7 N8 V1 109.79(9)
O2 C1 C6 119.36(14)
O2 C1 C2 119.77(14)
C6 C1 C2 120.86(14)
C3 C2 C1 116.85(14)
C3 C2 C19 122.01(14)
C1 C2 C19 121.11(14)
C2 C3 C4 123.56(14)
C2 C3 H3 118.2
C4 C3 H3 118.2
C5 C4 C3 117.31(14)
C5 C4 C23 119.91(14)
C3 C4 C23 122.74(14)
C4 C5 C6 121.46(14)
C4 C5 H5 119.3
C6 C5 H5 119.3
C5 C6 C1 119.61(14)
C5 C6 C7 120.65(14)
C1 C6 C7 119.70(14)
N8 C7 C6 113.14(12)
N8 C7 H7A 108.9
C6 C7 H7A 108.9
N8 C7 H7B 108.9
C6 C7 H7B 108.9
H7A C7 H7B 107.8
N8 C9 C10 113.70(13)
N8 C9 H9A 108.8
C10 C9 H9A 108.8
N8 C9 H9B 108.8
C10 C9 H9B 108.8
H9A C9 H9B 107.7
C11 C10 C15 119.48(14)
C11 C10 C9 119.68(14)
C15 C10 C9 120.77(14)
C10 C11 C12 121.43(14)
C10 C11 H11 119.3
C12 C11 H11 119.3
C13 C12 C11 117.48(14)
C13 C12 C31 122.47(14)
C11 C12 C31 120.01(14)
C12 C13 C14 123.74(14)
C12 C13 H13 118.1
C14 C13 H13 118.1
C13 C14 C15 116.69(14)
C13 C14 C27 121.77(13)
C15 C14 C27 121.51(14)
O3 C15 C10 119.85(13)
O3 C15 C14 119.00(13)
C10 C15 C14 121.15(14)
N8 C16 C17 108.91(13)
N8 C16 H16A 109.9
C17 C16 H16A 109.9
N8 C16 H16B 109.9
C17 C16 H16B 109.9
H16A C16 H16B 108.3
O4 C17 C18 109.63(13)
O4 C17 C16 108.44(12)
C18 C17 C16 111.45(14)
O4 C17 H17 109.1
C18 C17 H17 109.1
C16 C17 H17 109.1
C17 C18 H18A 109.5
C17 C18 H18B 109.5
H18A C18 H18B 109.5
C17 C18 H18C 109.5
H18A C18 H18C 109.5
H18B C18 H18C 109.5
C22 C19 C20 107.38(14)
C22 C19 C2 111.27(13)
C20 C19 C2 111.15(14)
C22 C19 C21 107.92(15)
C20 C19 C21 109.60(14)
C2 C19 C21 109.45(13)
C19 C20 H20A 109.5
C19 C20 H20B 109.5
H20A C20 H20B 109.5
C19 C20 H20C 109.5
H20A C20 H20C 109.5
H20B C20 H20C 109.5
C19 C21 H21A 109.5
C19 C21 H21B 109.5
H21A C21 H21B 109.5
C19 C21 H21C 109.5
H21A C21 H21C 109.5
H21B C21 H21C 109.5
C19 C22 H22A 109.5
C19 C22 H22B 109.5
H22A C22 H22B 109.5
C19 C22 H22C 109.5
H22A C22 H22C 109.5
H22B C22 H22C 109.5
C24 C23 C4 112.26(13)
C24 C23 C25 108.82(14)
C4 C23 C25 108.88(13)
C24 C23 C26 108.45(14)
C4 C23 C26 109.81(13)
C25 C23 C26 108.56(14)
C23 C24 H24A 109.5
C23 C24 H24B 109.5
H24A C24 H24B 109.5
C23 C24 H24C 109.5
H24A C24 H24C 109.5
H24B C24 H24C 109.5
C23 C25 H25A 109.5
C23 C25 H25B 109.5
H25A C25 H25B 109.5
C23 C25 H25C 109.5
H25A C25 H25C 109.5
H25B C25 H25C 109.5
C23 C26 H26A 109.5
C23 C26 H26B 109.5
H26A C26 H26B 109.5
C23 C26 H26C 109.5
H26A C26 H26C 109.5
H26B C26 H26C 109.5
C28 C27 C14 109.24(13)
C28 C27 C29 107.99(13)
C14 C27 C29 111.37(13)
C28 C27 C30 109.82(14)
C14 C27 C30 111.37(13)
C29 C27 C30 106.97(13)
C27 C28 H28A 109.5
C27 C28 H28B 109.5
H28A C28 H28B 109.5
C27 C28 H28C 109.5
H28A C28 H28C 109.5
H28B C28 H28C 109.5
C27 C29 H29A 109.5
C27 C29 H29B 109.5
H29A C29 H29B 109.5
C27 C29 H29C 109.5
H29A C29 H29C 109.5
H29B C29 H29C 109.5
C27 C30 H30A 109.5
C27 C30 H30B 109.5
H30A C30 H30B 109.5
C27 C30 H30C 109.5
H30A C30 H30C 109.5
H30B C30 H30C 109.5
C32 C31 C34 107.94(18)
C32 C31 C33 109.15(19)
C34 C31 C33 108.42(16)
C32 C31 C12 112.45(15)
C34 C31 C12 110.45(15)
C33 C31 C12 108.36(14)
C31 C32 H32A 109.5
C31 C32 H32B 109.5
H32A C32 H32B 109.5
C31 C32 H32C 109.5
H32A C32 H32C 109.5
H32B C32 H32C 109.5
C31 C33 H33A 109.5
C31 C33 H33B 109.5
H33A C33 H33B 109.5
C31 C33 H33C 109.5
H33A C33 H33C 109.5
H33B C33 H33C 109.5
C31 C34 H34A 109.5
C31 C34 H34B 109.5
H34A C34 H34B 109.5
C31 C34 H34C 109.5
H34A C34 H34C 109.5
H34B C34 H34C 109.5
C36 C35 H35A 109.5
C36 C35 H35B 109.5
H35A C35 H35B 109.5
C36 C35 H35C 109.5
H35A C35 H35C 109.5
H35B C35 H35C 109.5
N1 C36 C35 178.5(3)

loop_
_geom_bond_atom_site_label_1
_geom_bond_atom_site_label_2
_geom_bond_distance
V1 O1 1.6059(11)
V1 O3 1.7993(11)
V1 O4 1.8046(11)
V1 O2 1.8170(11)
V1 N8 2.3479(13)
O2 C1 1.3583(19)
O3 C15 1.3601(19)
O4 C17 1.429(2)
N1 C36 1.141(3)
N8 C16 1.4734(19)
N8 C9 1.483(2)
N8 C7 1.4894(19)
C1 C6 1.402(2)
C1 C2 1.404(2)
C2 C3 1.398(2)
C2 C19 1.540(2)
C3 C4 1.399(2)
C3 H3 0.93
C4 C5 1.388(2)
C4 C23 1.536(2)
C5 C6 1.390(2)
C5 H5 0.93
C6 C7 1.498(2)
C7 H7A 0.97
C7 H7B 0.97
C9 C10 1.507(2)
C9 H9A 0.97
C9 H9B 0.97
C10 C11 1.388(2)
C10 C15 1.403(2)
C11 C12 1.396(2)
C11 H11 0.93
C12 C13 1.393(2)
C12 C31 1.536(2)
C13 C14 1.398(2)
C13 H13 0.93
C14 C15 1.409(2)
C14 C27 1.536(2)
C16 C17 1.523(2)
C16 H16A 0.97
C16 H16B 0.97
C17 C18 1.514(2)
C17 H17 0.98
C18 H18A 0.96
C18 H18B 0.96
C18 H18C 0.96
C19 C22 1.529(2)
C19 C20 1.537(2)
C19 C21 1.541(2)
C20 H20A 0.96
C20 H20B 0.96
C20 H20C 0.96
C21 H21A 0.96
C21 H21B 0.96
C21 H21C 0.96
C22 H22A 0.96
C22 H22B 0.96
C22 H22C 0.96
C23 C24 1.530(2)
C23 C25 1.539(2)
C23 C26 1.543(2)
C24 H24A 0.96
C24 H24B 0.96
C24 H24C 0.96
C25 H25A 0.96
C25 H25B 0.96
C25 H25C 0.96
C26 H26A 0.96
C26 H26B 0.96
C26 H26C 0.96
C27 C28 1.535(2)
C27 C29 1.537(2)
C27 C30 1.538(2)
C28 H28A 0.96
C28 H28B 0.96
C28 H28C 0.96
C29 H29A 0.96
C29 H29B 0.96
C29 H29C 0.96
C30 H30A 0.96
C30 H30B 0.96
C30 H30C 0.96
C31 C32 1.523(3)
C31 C34 1.525(3)
C31 C33 1.528(3)
C32 H32A 0.96
C32 H32B 0.96
C32 H32C 0.96
C33 H33A 0.96
C33 H33B 0.96
C33 H33C 0.96
C34 H34A 0.96
C34 H34B 0.96
C34 H34C 0.96
C35 C36 1.449(3)
C35 H35A 0.96
C35 H35B 0.96
C35 H35C 0.96

loop_
_geom_torsion_atom_site_label_1
_geom_torsion_atom_site_label_2
_geom_torsion_atom_site_label_3
_geom_torsion_atom_site_label_4
_geom_torsion
O1 V1 O2 C1 -169.48(16)
O3 V1 O2 C1 -63.71(16)
O4 V1 O2 C1 86.11(16)
N8 V1 O2 C1 15.88(16)
O1 V1 O3 C15 -154.46(15)
O4 V1 O3 C15 -49.75(17)
O2 V1 O3 C15 101.45(15)
N8 V1 O3 C15 22.19(15)
O1 V1 O4 C17 178.04(12)
O3 V1 O4 C17 71.35(13)
O2 V1 O4 C17 -77.11(13)
N8 V1 O4 C17 -4.03(12)
O1 V1 N8 C16 47.5(6)
O3 V1 N8 C16 -95.16(9)
O4 V1 N8 C16 25.34(9)
O2 V1 N8 C16 150.54(9)
O1 V1 N8 C9 168.3(5)
O3 V1 N8 C9 25.66(10)
O4 V1 N8 C9 146.16(10)
O2 V1 N8 C9 -88.65(10)
O1 V1 N8 C7 -69.0(6)
O3 V1 N8 C7 148.35(10)
O4 V1 N8 C7 -91.15(10)
O2 V1 N8 C7 34.05(10)
V1 O2 C1 C6 -38.4(2)
V1 O2 C1 C2 142.87(13)
O2 C1 C2 C3 172.81(14)
C6 C1 C2 C3 -5.9(2)
O2 C1 C2 C19 -9.0(2)
C6 C1 C2 C19 172.31(14)
C1 C2 C3 C4 2.0(2)
C19 C2 C3 C4 -176.24(15)
C2 C3 C4 C5 3.1(2)
C2 C3 C4 C23 -179.32(15)
C3 C4 C5 C6 -4.3(2)
C23 C4 C5 C6 177.99(14)
C4 C5 C6 C1 0.5(2)
C4 C5 C6 C7 -177.11(14)
O2 C1 C6 C5 -173.93(14)
C2 C1 C6 C5 4.8(2)
O2 C1 C6 C7 3.7(2)
C2 C1 C6 C7 -177.53(14)
C16 N8 C7 C6 -176.76(13)
C9 N8 C7 C6 60.27(16)
V1 N8 C7 C6 -65.04(14)
C5 C6 C7 N8 -133.60(15)
C1 C6 C7 N8 48.76(19)
C16 N8 C9 C10 58.77(17)
C7 N8 C9 C10 -179.53(12)
V1 N8 C9 C10 -56.53(15)
N8 C9 C10 C11 -135.36(14)
N8 C9 C10 C15 47.76(19)
C15 C10 C11 C12 0.4(2)
C9 C10 C11 C12 -176.47(14)
C10 C11 C12 C13 -1.7(2)
C10 C11 C12 C31 -179.64(14)
C11 C12 C13 C14 1.9(2)
C31 C12 C13 C14 179.81(14)
C12 C13 C14 C15 -0.8(2)
C12 C13 C14 C27 177.26(14)
V1 O3 C15 C10 -38.2(2)
V1 O3 C15 C14 142.52(13)
C11 C10 C15 O3 -178.53(13)
C9 C10 C15 O3 -1.6(2)
C11 C10 C15 C14 0.7(2)
C9 C10 C15 C14 177.58(14)
C13 C14 C15 O3 178.71(13)
C27 C14 C15 O3 0.6(2)
C13 C14 C15 C10 -0.5(2)
C27 C14 C15 C10 -178.61(13)
C9 N8 C16 C17 -162.40(12)
C7 N8 C16 C17 76.21(15)
V1 N8 C16 C17 -40.32(13)
V1 O4 C17 C18 -140.12(12)
V1 O4 C17 C16 -18.23(18)
N8 C16 C17 O4 40.49(16)
N8 C16 C17 C18 161.25(13)
C3 C2 C19 C22 -1.7(2)
C1 C2 C19 C22 -179.80(15)
C3 C2 C19 C20 -121.27(17)
C1 C2 C19 C20 60.6(2)
C3 C2 C19 C21 117.53(17)
C1 C2 C19 C21 -60.6(2)
C5 C4 C23 C24 -176.52(14)
C3 C4 C23 C24 5.9(2)
C5 C4 C23 C25 62.93(19)
C3 C4 C23 C25 -114.62(16)
C5 C4 C23 C26 -55.8(2)
C3 C4 C23 C26 126.65(16)
C13 C14 C27 C28 -113.08(16)
C15 C14 C27 C28 64.91(18)
C13 C14 C27 C29 6.1(2)
C15 C14 C27 C29 -175.89(14)
C13 C14 C27 C30 125.44(16)
C15 C14 C27 C30 -56.57(19)
C13 C12 C31 C32 12.2(2)
C11 C12 C31 C32 -169.99(19)
C13 C12 C31 C34 132.81(17)
C11 C12 C31 C34 -49.3(2)
C13 C12 C31 C33 -108.57(18)
C11 C12 C31 C33 69.3(2)
